data_7202148
loop_
_publ_author_name
'Ai, Wentao'
'He, Haiyan'
'Liu, Longjie'
'Liu, Qianjin'
'Lv, Xiaoli'
'Li, Jing'
'Sun, Daofeng'

_publ_section_title
;
 Synthesis, crystal structures and properties of three metal--organic
 supramolecular architectures based on mixed organic ligands
;
_journal_issue 10
_journal_name_full CrystEngComm
_journal_page_first 1480
_journal_paper_doi 10.1039/b805379k
_journal_volume 10
_journal_year 2008
_chemical_formula_sum 'C36 H38 Cd3 N4 O24'
_chemical_formula_weight 1247.90
_chemical_name_systematic
;
?
;
_space_group_IT_number 15
_symmetry_cell_setting monoclinic
_symmetry_space_group_name_Hall '-C 2yc'
_symmetry_space_group_name_H-M 'C 1 2/c 1'
_atom_sites_solution_hydrogens geom
_atom_sites_solution_primary direct
_atom_sites_solution_secondary difmap
_audit_creation_method SHELXL-97
_cell_angle_alpha 90.00
_cell_angle_beta 100.686(12)
_cell_angle_gamma 90.00
_cell_formula_units_Z 4
_cell_length_a 21.693(4)
_cell_length_b 8.5861(18)
_cell_length_c 22.878(5)
_cell_measurement_temperature 296(2)
_cell_volume 4187.3(15)
_computing_structure_refinement 'SHELXL-97 (Sheldrick, 1997)'
_computing_structure_solution 'SHELXS-97 (Sheldrick, 1990)'
_diffrn_ambient_temperature 296(2)
_diffrn_measured_fraction_theta_full 0.910
_diffrn_measured_fraction_theta_max 0.910
_diffrn_measurement_device_type 'Bruker SMART CCD area detector'
_diffrn_measurement_method 'phi and omega scans'
_diffrn_radiation_monochromator graphite
_diffrn_radiation_source 'fine-focus sealed tube'
_diffrn_radiation_type MoK\a
_diffrn_radiation_wavelength 0.71073
_diffrn_reflns_av_R_equivalents 0.0223
_diffrn_reflns_av_sigmaI/netI 0.0229
_diffrn_reflns_limit_h_max 29
_diffrn_reflns_limit_h_min -31
_diffrn_reflns_limit_k_max 12
_diffrn_reflns_limit_k_min -12
_diffrn_reflns_limit_l_max 34
_diffrn_reflns_limit_l_min -31
_diffrn_reflns_number 26220
_diffrn_reflns_theta_full 32.44
_diffrn_reflns_theta_max 32.44
_diffrn_reflns_theta_min 2.38
_exptl_absorpt_coefficient_mu 1.608
_exptl_absorpt_correction_T_max 0.7392
_exptl_absorpt_correction_T_min 0.6440
_exptl_absorpt_correction_type multi-scan
_exptl_crystal_colour colorless
_exptl_crystal_density_diffrn 1.980
_exptl_crystal_density_method 'not measured'
_exptl_crystal_description block
_exptl_crystal_F_000 2472
_exptl_crystal_size_max 0.30
_exptl_crystal_size_mid 0.20
_exptl_crystal_size_min 0.20
_refine_diff_density_max 1.320
_refine_diff_density_min -1.816
_refine_diff_density_rms 0.114
_refine_ls_extinction_method none
_refine_ls_goodness_of_fit_ref 1.073
_refine_ls_hydrogen_treatment mixed
_refine_ls_matrix_type full
_refine_ls_number_parameters 316
_refine_ls_number_reflns 6860
_refine_ls_number_restraints 4
_refine_ls_restrained_S_all 1.072
_refine_ls_R_factor_all 0.0398
_refine_ls_R_factor_gt 0.0325
_refine_ls_shift/su_max 0.002
_refine_ls_shift/su_mean 0.000
_refine_ls_structure_factor_coef Fsqd
_refine_ls_weighting_details 'calc w=1/[\s^2^(Fo^2^)+(0.0431P)^2^+12.3015P] where P=(Fo^2^+2Fc^2^)/3'
_refine_ls_weighting_scheme calc
_refine_ls_wR_factor_gt 0.0871
_refine_ls_wR_factor_ref 0.0915
_reflns_number_gt 5966
_reflns_number_total 6860
_reflns_threshold_expression >2sigma(I)
_cod_data_source_file b805379k.txt
_cod_data_source_block 071106a
_cod_original_cell_volume 4187.2(15)
_cod_original_sg_symbol_H-M C2/c
_cod_database_code 7202148

loop_
_symmetry_equiv_pos_as_xyz
'x, y, z'
'-x, y, -z+1/2'
'x+1/2, y+1/2, z'
'-x+1/2, y+1/2, -z+1/2'
'-x, -y, -z'
'x, -y, z-1/2'
'-x+1/2, -y+1/2, -z'
'x+1/2, -y+1/2, z-1/2'

loop_
_atom_site_label
_atom_site_type_symbol
_atom_site_fract_x
_atom_site_fract_y
_atom_site_fract_z
_atom_site_U_iso_or_equiv
_atom_site_adp_type
_atom_site_occupancy
_atom_site_symmetry_multiplicity
_atom_site_calc_flag
_atom_site_refinement_flags
_atom_site_disorder_assembly
_atom_site_disorder_group
Cd1 Cd 0.0000 0.16214(4) 0.2500 0.03270(8) Uani 1 2 d S . .
Cd2 Cd -0.001676(8) 0.362437(19) 0.064239(8) 0.01998(6) Uani 1 1 d . . .
O01 O 0.20002(16) 0.1054(5) 0.38671(16) 0.0685(9) Uani 1 1 d D . .
O1 O -0.02781(10) 0.0947(2) 0.05888(8) 0.0296(4) Uani 1 1 d . . .
O02 O 0.1942(2) 0.3458(8) 0.2569(3) 0.125(2) Uani 1 1 d D . .
O2 O 0.00534(10) 0.1876(2) 0.14901(8) 0.0297(4) Uani 1 1 d . . .
O3 O 0.02314(10) -0.3767(2) 0.04104(8) 0.0300(4) Uani 1 1 d . . .
O4 O 0.04125(10) -0.4329(2) 0.13581(9) 0.0311(4) Uani 1 1 d . . .
O5 O 0.18843(18) -0.3428(5) 0.19639(18) 0.0973(15) Uani 1 1 d . . .
O6 O 0.18995(18) -0.2464(5) 0.10952(13) 0.0881(14) Uani 1 1 d . . .
H6B H 0.2214 -0.3013 0.1132 0.106 Uiso 1 1 calc R . .
O7 O 0.09659(11) 0.0639(3) 0.28510(10) 0.0417(5) Uani 1 1 d . . .
O8 O 0.17674(15) -0.0930(4) 0.28487(15) 0.0734(10) Uani 1 1 d . . .
O9 O 0.02221(9) -0.0969(2) 0.19795(8) 0.0273(4) Uani 1 1 d . . .
O10 O -0.06626(14) 0.3909(3) 0.25014(12) 0.0514(6) Uani 1 1 d . . .
N1 N 0.09886(10) 0.2762(3) 0.06238(10) 0.0261(4) Uani 1 1 d . . .
N2 N 0.39896(10) -0.0577(3) 0.06899(10) 0.0279(5) Uani 1 1 d . . .
C1 C -0.00811(11) 0.0759(3) 0.11320(11) 0.0216(4) Uani 1 1 d . . .
C2 C 0.00320(12) -0.0914(3) 0.13500(11) 0.0213(4) Uani 1 1 d . . .
H2A H -0.0355 -0.1518 0.1233 0.026 Uiso 1 1 calc R . .
C3 C 0.05626(12) -0.1673(3) 0.10821(11) 0.0213(4) Uani 1 1 d . . .
H3A H 0.0619 -0.1121 0.0721 0.026 Uiso 1 1 calc R . .
C4 C 0.04024(11) -0.3373(3) 0.09450(11) 0.0206(4) Uani 1 1 d . . .
C5 C 0.12172(15) -0.0495(4) 0.26567(13) 0.0371(6) Uani 1 1 d . . .
C6 C 0.08574(13) -0.1486(3) 0.21504(12) 0.0281(5) Uani 1 1 d . . .
H6A H 0.0857 -0.2570 0.2284 0.034 Uiso 1 1 calc R . .
C7 C 0.11362(13) -0.1418(3) 0.15848(13) 0.0277(5) Uani 1 1 d . . .
H7A H 0.1289 -0.0356 0.1547 0.033 Uiso 1 1 calc R . .
C8 C 0.16756(14) -0.2523(4) 0.15655(15) 0.0372(6) Uani 1 1 d . . .
C9 C 0.14755(13) 0.3132(4) 0.10464(14) 0.0366(7) Uani 1 1 d . . .
H9 H 0.1417 0.3859 0.1332 0.044 Uiso 1 1 calc R . .
C10 C 0.20641(13) 0.2484(4) 0.10800(15) 0.0385(7) Uani 1 1 d . . .
H10 H 0.2390 0.2773 0.1385 0.046 Uiso 1 1 calc R . .
C11 C 0.21675(12) 0.1400(3) 0.06571(12) 0.0258(5) Uani 1 1 d . . .
C12 C 0.16583(13) 0.1010(4) 0.02233(14) 0.0345(6) Uani 1 1 d . . .
H12 H 0.1702 0.0277 -0.0066 0.041 Uiso 1 1 calc R . .
C13 C 0.10825(13) 0.1713(4) 0.02197(13) 0.0320(6) Uani 1 1 d . . .
H13 H 0.0747 0.1441 -0.0078 0.038 Uiso 1 1 calc R . .
C14 C 0.38661(14) 0.0259(4) 0.11408(14) 0.0410(8) Uani 1 1 d . . .
H14 H 0.4187 0.0421 0.1466 0.049 Uiso 1 1 calc R . .
C15 C 0.32840(14) 0.0905(5) 0.11522(15) 0.0439(8) Uani 1 1 d . . .
H15 H 0.3221 0.1486 0.1479 0.053 Uiso 1 1 calc R . .
C16 C 0.27963(11) 0.0684(3) 0.06755(12) 0.0267(5) Uani 1 1 d . . .
C17 C 0.29233(13) -0.0217(4) 0.02114(14) 0.0399(7) Uani 1 1 d . . .
H17 H 0.2609 -0.0415 -0.0116 0.048 Uiso 1 1 calc R . .
C18 C 0.35190(14) -0.0824(4) 0.02348(15) 0.0403(7) Uani 1 1 d . . .
H18 H 0.3594 -0.1431 -0.0081 0.048 Uiso 1 1 calc R . .
H02A H 0.224(9) 0.39(3) 0.245(13) 0.7(2) Uiso 1 1 d D . .
H01A H 0.186(4) 0.064(8) 0.352(2) 0.18(4) Uiso 1 1 d D . .
H01B H 0.179(3) 0.189(5) 0.385(3) 0.10(2) Uiso 1 1 d D . .

loop_
_atom_site_aniso_label
_atom_site_aniso_U_11
_atom_site_aniso_U_22
_atom_site_aniso_U_33
_atom_site_aniso_U_23
_atom_site_aniso_U_13
_atom_site_aniso_U_12
Cd1 0.04330(17) 0.03255(15) 0.02250(14) 0.000 0.00673(12) 0.000
Cd2 0.01733(9) 0.01779(8) 0.02505(10) 0.00138(6) 0.00454(6) 0.00456(6)
O01 0.0568(19) 0.078(2) 0.062(2) -0.0022(17) -0.0117(15) -0.0172(18)
O1 0.0390(11) 0.0241(9) 0.0226(9) 0.0013(7) -0.0020(8) 0.0024(8)
O02 0.085(3) 0.175(6) 0.112(4) 0.049(4) 0.009(3) -0.002(3)
O2 0.0488(12) 0.0192(8) 0.0218(9) -0.0013(7) 0.0084(8) -0.0020(8)
O3 0.0425(11) 0.0250(9) 0.0218(9) -0.0028(7) 0.0038(8) -0.0015(8)
O4 0.0466(12) 0.0197(8) 0.0257(9) 0.0023(7) 0.0033(8) -0.0019(8)
O5 0.074(2) 0.131(4) 0.095(3) 0.056(3) 0.037(2) 0.066(2)
O6 0.084(2) 0.137(4) 0.0456(16) 0.0098(19) 0.0184(16) 0.076(2)
O7 0.0417(12) 0.0402(12) 0.0396(12) -0.0134(10) -0.0014(10) 0.0003(10)
O8 0.0556(17) 0.084(2) 0.067(2) -0.0270(17) -0.0262(15) 0.0277(16)
O9 0.0324(10) 0.0317(9) 0.0179(8) 0.0019(7) 0.0050(7) 0.0060(8)
O10 0.0700(18) 0.0417(13) 0.0400(13) 0.0009(10) 0.0039(12) 0.0118(12)
N1 0.0195(9) 0.0274(11) 0.0312(11) -0.0020(9) 0.0044(8) 0.0060(8)
N2 0.0196(9) 0.0328(12) 0.0321(12) 0.0017(9) 0.0064(9) 0.0075(8)
C1 0.0245(11) 0.0174(10) 0.0239(11) 0.0001(8) 0.0072(9) 0.0005(8)
C2 0.0262(11) 0.0177(10) 0.0200(11) 0.0004(8) 0.0047(9) 0.0010(8)
C3 0.0277(12) 0.0154(9) 0.0211(11) -0.0004(8) 0.0053(9) 0.0003(8)
C4 0.0200(10) 0.0176(10) 0.0239(11) -0.0024(8) 0.0036(9) 0.0042(8)
C5 0.0409(16) 0.0385(16) 0.0285(14) -0.0015(12) -0.0021(12) 0.0007(13)
C6 0.0332(13) 0.0234(12) 0.0261(12) 0.0002(9) 0.0015(10) 0.0042(10)
C7 0.0280(12) 0.0231(11) 0.0313(13) -0.0029(10) 0.0042(10) -0.0016(9)
C8 0.0267(13) 0.0406(16) 0.0420(17) -0.0090(13) 0.0006(12) 0.0016(11)
C9 0.0229(12) 0.0442(16) 0.0405(16) -0.0170(13) 0.0003(11) 0.0108(11)
C10 0.0200(12) 0.0491(18) 0.0425(16) -0.0184(14) -0.0041(11) 0.0099(11)
C11 0.0172(10) 0.0293(12) 0.0305(13) -0.0022(10) 0.0038(9) 0.0058(9)
C12 0.0234(12) 0.0428(16) 0.0359(15) -0.0138(12) 0.0016(11) 0.0105(11)
C13 0.0206(12) 0.0393(15) 0.0336(14) -0.0109(11) -0.0015(10) 0.0071(10)
C14 0.0235(13) 0.066(2) 0.0317(15) -0.0099(14) -0.0002(11) 0.0163(13)
C15 0.0245(13) 0.072(2) 0.0338(15) -0.0171(15) 0.0006(11) 0.0188(14)
C16 0.0180(10) 0.0323(13) 0.0298(13) -0.0009(10) 0.0046(9) 0.0055(9)
C17 0.0204(12) 0.059(2) 0.0382(16) -0.0169(14) -0.0007(11) 0.0101(12)
C18 0.0254(13) 0.0543(19) 0.0410(16) -0.0180(15) 0.0054(12) 0.0107(13)

loop_
_atom_type_symbol
_atom_type_description
_atom_type_scat_dispersion_real
_atom_type_scat_dispersion_imag
_atom_type_scat_source
C C 0.0033 0.0016 'International Tables Vol C Tables 4.2.6.8 and 6.1.1.4'
H H 0.0000 0.0000 'International Tables Vol C Tables 4.2.6.8 and 6.1.1.4'
N N 0.0061 0.0033 'International Tables Vol C Tables 4.2.6.8 and 6.1.1.4'
O O 0.0106 0.0060 'International Tables Vol C Tables 4.2.6.8 and 6.1.1.4'
Cd Cd -0.8075 1.2024 'International Tables Vol C Tables 4.2.6.8 and 6.1.1.4'

loop_
_geom_angle_atom_site_label_1
_geom_angle_atom_site_label_2
_geom_angle_atom_site_label_3
_geom_angle
_geom_angle_site_symmetry_1
_geom_angle_site_symmetry_3
_geom_angle_publ_flag
O7 Cd1 O7 136.23(12) 2 . ?
O7 Cd1 O2 84.07(8) 2 . ?
O7 Cd1 O2 99.94(8) . . ?
O7 Cd1 O2 99.94(8) 2 2 ?
O7 Cd1 O2 84.07(8) . 2 ?
O2 Cd1 O2 169.32(9) . 2 ?
O7 Cd1 O10 78.07(9) 2 . ?
O7 Cd1 O10 143.93(9) . . ?
O2 Cd1 O10 93.62(8) . . ?
O2 Cd1 O10 77.68(8) 2 . ?
O7 Cd1 O10 143.93(9) 2 2 ?
O7 Cd1 O10 78.07(9) . 2 ?
O2 Cd1 O10 77.68(8) . 2 ?
O2 Cd1 O10 93.62(8) 2 2 ?
O10 Cd1 O10 72.41(15) . 2 ?
O7 Cd1 O9 75.97(8) 2 . ?
O7 Cd1 O9 66.86(7) . . ?
O2 Cd1 O9 65.33(6) . . ?
O2 Cd1 O9 125.17(6) 2 . ?
O10 Cd1 O9 147.92(8) . . ?
O10 Cd1 O9 121.87(8) 2 . ?
O7 Cd1 O9 66.86(7) 2 2 ?
O7 Cd1 O9 75.97(8) . 2 ?
O2 Cd1 O9 125.17(6) . 2 ?
O2 Cd1 O9 65.33(6) 2 2 ?
O10 Cd1 O9 121.87(8) . 2 ?
O10 Cd1 O9 147.92(8) 2 2 ?
O9 Cd1 O9 63.08(8) . 2 ?
N2 Cd2 N1 177.97(8) 3_455 . ?
N2 Cd2 O1 94.30(8) 3_455 . ?
N1 Cd2 O1 84.58(8) . . ?
N2 Cd2 O3 91.35(8) 3_455 5 ?
N1 Cd2 O3 90.35(8) . 5 ?
O1 Cd2 O3 89.86(6) . 5 ?
N2 Cd2 O3 89.01(8) 3_455 1_565 ?
N1 Cd2 O3 92.52(8) . 1_565 ?
O1 Cd2 O3 164.25(7) . 1_565 ?
O3 Cd2 O3 74.65(7) 5 1_565 ?
N2 Cd2 O2 93.86(8) 3_455 . ?
N1 Cd2 O2 84.11(8) . . ?
O1 Cd2 O2 54.62(6) . . ?
O3 Cd2 O2 144.36(6) 5 . ?
O3 Cd2 O2 140.59(6) 1_565 . ?
N2 Cd2 O4 89.89(8) 3_455 1_565 ?
N1 Cd2 O4 89.94(8) . 1_565 ?
O1 Cd2 O4 141.72(6) . 1_565 ?
O3 Cd2 O4 128.12(6) 5 1_565 ?
O3 Cd2 O4 53.51(6) 1_565 1_565 ?
O2 Cd2 O4 87.16(6) . 1_565 ?
N2 Cd2 C1 97.53(8) 3_455 . ?
N1 Cd2 C1 80.69(8) . . ?
O1 Cd2 C1 27.30(7) . . ?
O3 Cd2 C1 116.76(7) 5 . ?
O3 Cd2 C1 166.51(7) 1_565 . ?
O2 Cd2 C1 27.61(7) . . ?
O4 Cd2 C1 114.44(7) 1_565 . ?
H01A O01 H01B 102(4) . . ?
C1 O1 Cd2 92.27(15) . . ?
C1 O2 Cd1 121.47(16) . . ?
C1 O2 Cd2 88.78(15) . . ?
Cd1 O2 Cd2 146.61(9) . . ?
C4 O3 Cd2 160.36(17) . 5 ?
C4 O3 Cd2 94.27(15) . 1_545 ?
Cd2 O3 Cd2 105.35(7) 5 1_545 ?
C4 O4 Cd2 90.85(15) . 1_545 ?
C8 O6 H6B 109.5 . . ?
C5 O7 Cd1 127.3(2) . . ?
C2 O9 C6 111.74(19) . . ?
C2 O9 Cd1 112.96(14) . . ?
C6 O9 Cd1 112.92(15) . . ?
C9 N1 C13 117.5(2) . . ?
C9 N1 Cd2 122.32(18) . . ?
C13 N1 Cd2 119.69(18) . . ?
C14 N2 C18 117.3(2) . . ?
C14 N2 Cd2 121.93(19) . 3_545 ?
C18 N2 Cd2 120.54(18) . 3_545 ?
O1 C1 O2 123.0(2) . . ?
O1 C1 C2 116.9(2) . . ?
O2 C1 C2 120.0(2) . . ?
O1 C1 Cd2 60.43(13) . . ?
O2 C1 Cd2 63.61(13) . . ?
C2 C1 Cd2 165.90(17) . . ?
O9 C2 C1 111.2(2) . . ?
O9 C2 C3 106.86(19) . . ?
C1 C2 C3 110.74(19) . . ?
O9 C2 H2A 109.3 . . ?
C1 C2 H2A 109.3 . . ?
C3 C2 H2A 109.3 . . ?
C4 C3 C2 109.2(2) . . ?
C4 C3 C7 114.3(2) . . ?
C2 C3 C7 101.61(19) . . ?
C4 C3 H3A 110.5 . . ?
C2 C3 H3A 110.5 . . ?
C7 C3 H3A 110.5 . . ?
O4 C4 O3 121.3(2) . . ?
O4 C4 C3 120.3(2) . . ?
O3 C4 C3 118.3(2) . . ?
O7 C5 O8 124.3(3) . . ?
O7 C5 C6 120.8(3) . . ?
O8 C5 C6 114.9(3) . . ?
O9 C6 C7 105.6(2) . . ?
O9 C6 C5 111.4(2) . . ?
C7 C6 C5 113.2(2) . . ?
O9 C6 H6A 108.8 . . ?
C7 C6 H6A 108.8 . . ?
C5 C6 H6A 108.8 . . ?
C8 C7 C6 115.5(2) . . ?
C8 C7 C3 114.2(2) . . ?
C6 C7 C3 103.6(2) . . ?
C8 C7 H7A 107.7 . . ?
C6 C7 H7A 107.7 . . ?
C3 C7 H7A 107.7 . . ?
O5 C8 O6 121.0(3) . . ?
O5 C8 C7 124.0(3) . . ?
O6 C8 C7 115.0(3) . . ?
N1 C9 C10 123.0(3) . . ?
N1 C9 H9 118.5 . . ?
C10 C9 H9 118.5 . . ?
C9 C10 C11 119.8(3) . . ?
C9 C10 H10 120.1 . . ?
C11 C10 H10 120.1 . . ?
C12 C11 C10 116.8(2) . . ?
C12 C11 C16 121.8(2) . . ?
C10 C11 C16 121.4(2) . . ?
C11 C12 C13 119.9(3) . . ?
C11 C12 H12 120.1 . . ?
C13 C12 H12 120.1 . . ?
N1 C13 C12 122.9(3) . . ?
N1 C13 H13 118.5 . . ?
C12 C13 H13 118.5 . . ?
N2 C14 C15 123.3(3) . . ?
N2 C14 H14 118.3 . . ?
C15 C14 H14 118.3 . . ?
C14 C15 C16 119.8(3) . . ?
C14 C15 H15 120.1 . . ?
C16 C15 H15 120.1 . . ?
C17 C16 C15 116.7(2) . . ?
C17 C16 C11 121.4(2) . . ?
C15 C16 C11 121.9(2) . . ?
C16 C17 C18 119.9(3) . . ?
C16 C17 H17 120.1 . . ?
C18 C17 H17 120.1 . . ?
N2 C18 C17 123.0(3) . . ?
N2 C18 H18 118.5 . . ?
C17 C18 H18 118.5 . . ?

loop_
_geom_bond_atom_site_label_1
_geom_bond_atom_site_label_2
_geom_bond_distance
_geom_bond_site_symmetry_2
_geom_bond_publ_flag
Cd1 O7 2.263(2) 2 ?
Cd1 O7 2.263(2) . ?
Cd1 O2 2.3449(19) . ?
Cd1 O2 2.3449(19) 2 ?
Cd1 O10 2.434(3) . ?
Cd1 O10 2.434(3) 2 ?
Cd1 O9 2.609(2) . ?
Cd1 O9 2.609(2) 2 ?
Cd2 N2 2.283(2) 3_455 ?
Cd2 N1 2.311(2) . ?
Cd2 O1 2.366(2) . ?
Cd2 O3 2.370(2) 5 ?
Cd2 O3 2.386(2) 1_565 ?
Cd2 O2 2.4350(19) . ?
Cd2 O4 2.464(2) 1_565 ?
Cd2 C1 2.718(2) . ?
O01 H01A 0.87(2) . ?
O01 H01B 0.854(19) . ?
O1 C1 1.247(3) . ?
O2 C1 1.260(3) . ?
O3 C4 1.257(3) . ?
O3 Cd2 2.370(2) 5 ?
O3 Cd2 2.386(2) 1_545 ?
O4 C4 1.249(3) . ?
O4 Cd2 2.464(2) 1_545 ?
O5 C8 1.219(5) . ?
O6 C8 1.261(4) . ?
O6 H6B 0.8200 . ?
O7 C5 1.238(4) . ?
O8 C5 1.250(4) . ?
O9 C2 1.423(3) . ?
O9 C6 1.431(3) . ?
N1 C9 1.331(4) . ?
N1 C13 1.333(3) . ?
N2 C14 1.325(4) . ?
N2 C18 1.333(4) . ?
N2 Cd2 2.284(2) 3_545 ?
C1 C2 1.525(3) . ?
C2 C3 1.545(3) . ?
C2 H2A 0.9800 . ?
C3 C4 1.519(3) . ?
C3 C7 1.545(4) . ?
C3 H3A 0.9800 . ?
C5 C6 1.529(4) . ?
C6 C7 1.528(4) . ?
C6 H6A 0.9800 . ?
C7 C8 1.513(4) . ?
C7 H7A 0.9800 . ?
C9 C10 1.382(4) . ?
C9 H9 0.9300 . ?
C10 C11 1.391(4) . ?
C10 H10 0.9300 . ?
C11 C12 1.382(4) . ?
C11 C16 1.489(3) . ?
C12 C13 1.386(4) . ?
C12 H12 0.9300 . ?
C13 H13 0.9300 . ?
C14 C15 1.384(4) . ?
C14 H14 0.9300 . ?
C15 C16 1.385(4) . ?
C15 H15 0.9300 . ?
C16 C17 1.382(4) . ?
C17 C18 1.385(4) . ?
C17 H17 0.9300 . ?
C18 H18 0.9300 . ?

loop_
_geom_torsion_atom_site_label_1
_geom_torsion_atom_site_label_2
_geom_torsion_atom_site_label_3
_geom_torsion_atom_site_label_4
_geom_torsion
_geom_torsion_site_symmetry_1
_geom_torsion_site_symmetry_2
_geom_torsion_site_symmetry_3
_geom_torsion_site_symmetry_4
_geom_torsion_publ_flag
N2 Cd2 O1 C1 -98.11(16) 3_455 . . . ?
N1 Cd2 O1 C1 80.19(16) . . . . ?
O3 Cd2 O1 C1 170.55(16) 5 . . . ?
O3 Cd2 O1 C1 160.2(2) 1_565 . . . ?
O2 Cd2 O1 C1 -6.42(14) . . . . ?
O4 Cd2 O1 C1 -2.8(2) 1_565 . . . ?
O7 Cd1 O2 C1 -49.8(2) 2 . . . ?
O7 Cd1 O2 C1 86.2(2) . . . . ?
O2 Cd1 O2 C1 -162.5(2) 2 . . . ?
O10 Cd1 O2 C1 -127.4(2) . . . . ?
O10 Cd1 O2 C1 161.5(2) 2 . . . ?
O9 Cd1 O2 C1 27.49(19) . . . . ?
O9 Cd1 O2 C1 6.4(2) 2 . . . ?
O7 Cd1 O2 Cd2 102.29(19) 2 . . . ?
O7 Cd1 O2 Cd2 -121.75(18) . . . . ?
O2 Cd1 O2 Cd2 -10.42(17) 2 . . . ?
O10 Cd1 O2 Cd2 24.69(19) . . . . ?
O10 Cd1 O2 Cd2 -46.42(18) 2 . . . ?
O9 Cd1 O2 Cd2 179.5(2) . . . . ?
O9 Cd1 O2 Cd2 158.48(15) 2 . . . ?
N2 Cd2 O2 C1 98.89(16) 3_455 . . . ?
N1 Cd2 O2 C1 -81.18(16) . . . . ?
O1 Cd2 O2 C1 6.35(14) . . . . ?
O3 Cd2 O2 C1 1.1(2) 5 . . . ?
O3 Cd2 O2 C1 -167.97(14) 1_565 . . . ?
O4 Cd2 O2 C1 -171.41(16) 1_565 . . . ?
N2 Cd2 O2 Cd1 -57.55(19) 3_455 . . . ?
N1 Cd2 O2 Cd1 122.39(19) . . . . ?
O1 Cd2 O2 Cd1 -150.1(2) . . . . ?
O3 Cd2 O2 Cd1 -155.28(15) 5 . . . ?
O3 Cd2 O2 Cd1 35.6(2) 1_565 . . . ?
O4 Cd2 O2 Cd1 32.15(18) 1_565 . . . ?
C1 Cd2 O2 Cd1 -156.4(3) . . . . ?
O7 Cd1 O7 C5 40.6(3) 2 . . . ?
O2 Cd1 O7 C5 -51.2(3) . . . . ?
O2 Cd1 O7 C5 138.8(3) 2 . . . ?
O10 Cd1 O7 C5 -161.7(3) . . . . ?
O10 Cd1 O7 C5 -126.2(3) 2 . . . ?
O9 Cd1 O7 C5 6.4(3) . . . . ?
O9 Cd1 O7 C5 72.8(3) 2 . . . ?
O7 Cd1 O9 C2 68.50(16) 2 . . . ?
O7 Cd1 O9 C2 -135.13(18) . . . . ?
O2 Cd1 O9 C2 -21.37(15) . . . . ?
O2 Cd1 O9 C2 160.88(15) 2 . . . ?
O10 Cd1 O9 C2 31.6(2) . . . . ?
O10 Cd1 O9 C2 -77.16(18) 2 . . . ?
O9 Cd1 O9 C2 139.4(2) 2 . . . ?
O7 Cd1 O9 C6 -163.48(17) 2 . . . ?
O7 Cd1 O9 C6 -7.11(16) . . . . ?
O2 Cd1 O9 C6 106.65(17) . . . . ?
O2 Cd1 O9 C6 -71.10(18) 2 . . . ?
O10 Cd1 O9 C6 159.65(18) . . . . ?
O10 Cd1 O9 C6 50.86(18) 2 . . . ?
O9 Cd1 O9 C6 -92.59(17) 2 . . . ?
N2 Cd2 N1 C9 -67(2) 3_455 . . . ?
O1 Cd2 N1 C9 -124.0(3) . . . . ?
O3 Cd2 N1 C9 146.2(2) 5 . . . ?
O3 Cd2 N1 C9 71.6(2) 1_565 . . . ?
O2 Cd2 N1 C9 -69.1(2) . . . . ?
O4 Cd2 N1 C9 18.1(2) 1_565 . . . ?
C1 Cd2 N1 C9 -96.7(3) . . . . ?
N2 Cd2 N1 C13 105(2) 3_455 . . . ?
O1 Cd2 N1 C13 47.9(2) . . . . ?
O3 Cd2 N1 C13 -41.9(2) 5 . . . ?
O3 Cd2 N1 C13 -116.6(2) 1_565 . . . ?
O2 Cd2 N1 C13 102.8(2) . . . . ?
O4 Cd2 N1 C13 -170.0(2) 1_565 . . . ?
C1 Cd2 N1 C13 75.2(2) . . . . ?
Cd2 O1 C1 O2 12.1(3) . . . . ?
Cd2 O1 C1 C2 -164.27(19) . . . . ?
Cd1 O2 C1 O1 153.3(2) . . . . ?
Cd2 O2 C1 O1 -11.8(3) . . . . ?
Cd1 O2 C1 C2 -30.4(3) . . . . ?
Cd2 O2 C1 C2 164.5(2) . . . . ?
Cd1 O2 C1 Cd2 165.05(19) . . . . ?
N2 Cd2 C1 O1 84.76(16) 3_455 . . . ?
N1 Cd2 C1 O1 -96.25(16) . . . . ?
O3 Cd2 C1 O1 -10.60(18) 5 . . . ?
O3 Cd2 C1 O1 -156.8(3) 1_565 . . . ?
O2 Cd2 C1 O1 168.7(3) . . . . ?
O4 Cd2 C1 O1 178.08(14) 1_565 . . . ?
N2 Cd2 C1 O2 -83.90(16) 3_455 . . . ?
N1 Cd2 C1 O2 95.09(16) . . . . ?
O1 Cd2 C1 O2 -168.7(3) . . . . ?
O3 Cd2 C1 O2 -179.25(15) 5 . . . ?
O3 Cd2 C1 O2 34.6(4) 1_565 . . . ?
O4 Cd2 C1 O2 9.43(17) 1_565 . . . ?
N2 Cd2 C1 C2 167.7(7) 3_455 . . . ?
N1 Cd2 C1 C2 -13.4(7) . . . . ?
O1 Cd2 C1 C2 82.9(7) . . . . ?
O3 Cd2 C1 C2 72.3(7) 5 . . . ?
O3 Cd2 C1 C2 -73.9(8) 1_565 . . . ?
O2 Cd2 C1 C2 -108.4(7) . . . . ?
O4 Cd2 C1 C2 -99.0(7) 1_565 . . . ?
C6 O9 C2 C1 -112.8(2) . . . . ?
Cd1 O9 C2 C1 15.8(2) . . . . ?
C6 O9 C2 C3 8.1(3) . . . . ?
Cd1 O9 C2 C3 136.74(15) . . . . ?
O1 C1 C2 O9 -176.8(2) . . . . ?
O2 C1 C2 O9 6.7(3) . . . . ?
Cd2 C1 C2 O9 107.8(7) . . . . ?
O1 C1 C2 C3 64.6(3) . . . . ?
O2 C1 C2 C3 -111.9(3) . . . . ?
Cd2 C1 C2 C3 -10.8(8) . . . . ?
O9 C2 C3 C4 96.0(2) . . . . ?
C1 C2 C3 C4 -142.8(2) . . . . ?
O9 C2 C3 C7 -25.1(2) . . . . ?
C1 C2 C3 C7 96.1(2) . . . . ?
Cd2 O4 C4 O3 -2.6(3) 1_545 . . . ?
Cd2 O4 C4 C3 173.9(2) 1_545 . . . ?
Cd2 O3 C4 O4 -175.0(4) 5 . . . ?
Cd2 O3 C4 O4 2.7(3) 1_545 . . . ?
Cd2 O3 C4 C3 8.5(7) 5 . . . ?
Cd2 O3 C4 C3 -173.83(18) 1_545 . . . ?
C2 C3 C4 O4 -70.0(3) . . . . ?
C7 C3 C4 O4 43.0(3) . . . . ?
C2 C3 C4 O3 106.5(3) . . . . ?
C7 C3 C4 O3 -140.5(2) . . . . ?
Cd1 O7 C5 O8 175.7(3) . . . . ?
Cd1 O7 C5 C6 -4.6(4) . . . . ?
C2 O9 C6 C7 12.9(3) . . . . ?
Cd1 O9 C6 C7 -115.74(17) . . . . ?
C2 O9 C6 C5 136.2(2) . . . . ?
Cd1 O9 C6 C5 7.5(3) . . . . ?
O7 C5 C6 O9 -3.1(4) . . . . ?
O8 C5 C6 O9 176.6(3) . . . . ?
O7 C5 C6 C7 115.7(3) . . . . ?
O8 C5 C6 C7 -64.5(4) . . . . ?
O9 C6 C7 C8 -154.0(2) . . . . ?
C5 C6 C7 C8 83.9(3) . . . . ?
O9 C6 C7 C3 -28.3(3) . . . . ?
C5 C6 C7 C3 -150.5(2) . . . . ?
C4 C3 C7 C8 40.9(3) . . . . ?
C2 C3 C7 C8 158.4(2) . . . . ?
C4 C3 C7 C6 -85.5(2) . . . . ?
C2 C3 C7 C6 31.9(2) . . . . ?
C6 C7 C8 O5 0.4(5) . . . . ?
C3 C7 C8 O5 -119.5(4) . . . . ?
C6 C7 C8 O6 179.6(3) . . . . ?
C3 C7 C8 O6 59.6(4) . . . . ?
C13 N1 C9 C10 0.2(5) . . . . ?
Cd2 N1 C9 C10 172.2(3) . . . . ?
N1 C9 C10 C11 0.4(6) . . . . ?
C9 C10 C11 C12 -1.0(5) . . . . ?
C9 C10 C11 C16 179.5(3) . . . . ?
C10 C11 C12 C13 1.0(5) . . . . ?
C16 C11 C12 C13 -179.5(3) . . . . ?
C9 N1 C13 C12 -0.1(5) . . . . ?
Cd2 N1 C13 C12 -172.4(3) . . . . ?
C11 C12 C13 N1 -0.5(5) . . . . ?
C18 N2 C14 C15 -1.5(5) . . . . ?
Cd2 N2 C14 C15 172.6(3) 3_545 . . . ?
N2 C14 C15 C16 0.1(6) . . . . ?
C14 C15 C16 C17 1.2(5) . . . . ?
C14 C15 C16 C11 -177.9(3) . . . . ?
C12 C11 C16 C17 10.0(5) . . . . ?
C10 C11 C16 C17 -170.5(3) . . . . ?
C12 C11 C16 C15 -170.9(3) . . . . ?
C10 C11 C16 C15 8.5(5) . . . . ?
C15 C16 C17 C18 -1.1(5) . . . . ?
C11 C16 C17 C18 178.0(3) . . . . ?
C14 N2 C18 C17 1.6(5) . . . . ?
Cd2 N2 C18 C17 -172.6(3) 3_545 . . . ?
C16 C17 C18 N2 -0.3(6) . . . . ?
